data_7006824
loop_
_publ_author_name
'Layfield, Richard A.'
'Bashall, Alan'
'McPartlin, Mary'
'Rawson, Jeremy M.'
'Wright, Dominic S.'

_publ_section_title
;
 A structural and magnetic study of organolanthanide(III) amides.
;
_journal_issue 13
_journal_name_full 'Dalton transactions (Cambridge, England : 2003)'
_journal_page_first 1660
_journal_page_last 1666
_journal_paper_doi 10.1039/b514470a
_journal_year 2006
_chemical_formula_sum 'C46 H52 N6 Yb2'
_chemical_formula_weight 1035.02
_chemical_name_systematic
;
?
;
_space_group_IT_number 19
_symmetry_cell_setting orthorhombic
_symmetry_space_group_name_Hall 'P 2ac 2ab'
_symmetry_space_group_name_H-M 'P 21 21 21'
_atom_sites_solution_hydrogens geom
_atom_sites_solution_primary direct
_atom_sites_solution_secondary difmap
_audit_creation_method SHELXL-97
_cell_angle_alpha 90.00
_cell_angle_beta 90.00
_cell_angle_gamma 90.00
_cell_formula_units_Z 4
_cell_length_a 13.1200(2)
_cell_length_b 13.6353(3)
_cell_length_c 23.2134(4)
_cell_measurement_reflns_used 35072
_cell_measurement_temperature 180(2)
_cell_measurement_theta_max 27.48
_cell_measurement_theta_min 1.00
_cell_volume 4152.76(13)
_computing_cell_refinement 'HKL Scalepack (Otwinowski & Minor 1997)'
_computing_data_collection 'Collect (Nonius BV, 1997-2000)'
_computing_data_reduction 'HKL Denzo and Scalepack (Otwinowski & Minor 1997)'
_computing_molecular_graphics 'Bruker SHELXTL'
_computing_publication_material 'Bruker SHELXTL'
_computing_structure_refinement 'SHELXL-97 (Sheldrick, 1997)'
_computing_structure_solution 'SHELXS-97 (Sheldrick, 1990)'
_diffrn_ambient_temperature 180(2)
_diffrn_detector_area_resol_mean 9
_diffrn_measured_fraction_theta_full 0.994
_diffrn_measured_fraction_theta_max 0.994
_diffrn_measurement_device_type KappaCCD
_diffrn_measurement_method CCD
_diffrn_radiation_monochromator graphite
_diffrn_radiation_source 'fine-focus sealed tube'
_diffrn_radiation_type MoK\a
_diffrn_radiation_wavelength 0.71069
_diffrn_reflns_av_R_equivalents 0.0757
_diffrn_reflns_av_sigmaI/netI 0.0612
_diffrn_reflns_limit_h_max 15
_diffrn_reflns_limit_h_min -13
_diffrn_reflns_limit_k_max 16
_diffrn_reflns_limit_k_min -13
_diffrn_reflns_limit_l_max 27
_diffrn_reflns_limit_l_min -26
_diffrn_reflns_number 19094
_diffrn_reflns_theta_full 25.00
_diffrn_reflns_theta_max 25.00
_diffrn_reflns_theta_min 3.56
_exptl_absorpt_coefficient_mu 4.515
_exptl_absorpt_correction_T_max 0.6133
_exptl_absorpt_correction_T_min 0.5319
_exptl_absorpt_correction_type semi-empirical
_exptl_absorpt_process_details psi-scans
_exptl_crystal_colour amber
_exptl_crystal_density_diffrn 1.655
_exptl_crystal_density_method 'not measured'
_exptl_crystal_F_000 2040
_exptl_crystal_size_max 0.16
_exptl_crystal_size_mid 0.14
_exptl_crystal_size_min 0.12
_refine_diff_density_max 3.576
_refine_diff_density_min -1.604
_refine_diff_density_rms 0.187
_refine_ls_abs_structure_details 'Flack H D (1983), Acta Cryst. A39, 876-881'
_refine_ls_abs_structure_Flack -0.001(17)
_refine_ls_extinction_method none
_refine_ls_goodness_of_fit_ref 1.051
_refine_ls_hydrogen_treatment mixed
_refine_ls_matrix_type full
_refine_ls_number_parameters 493
_refine_ls_number_reflns 7202
_refine_ls_number_restraints 0
_refine_ls_restrained_S_all 1.051
_refine_ls_R_factor_all 0.0445
_refine_ls_R_factor_gt 0.0416
_refine_ls_shift/su_max 0.851
_refine_ls_shift/su_mean 0.051
_refine_ls_structure_factor_coef Fsqd
_refine_ls_weighting_details 'calc w=1/[\s^2^(Fo^2^)+(0.0645P)^2^+9.7843P] where P=(Fo^2^+2Fc^2^)/3'
_refine_ls_weighting_scheme calc
_refine_ls_wR_factor_gt 0.1045
_refine_ls_wR_factor_ref 0.1062
_reflns_number_gt 6843
_reflns_number_total 7202
_reflns_threshold_expression >2sigma(I)
_cod_data_source_file b514470a.txt
_cod_data_source_block mw0207
_cod_original_sg_symbol_H-M P2(1)2(1)2(1)
_cod_database_code 7006824

loop_
_symmetry_equiv_pos_as_xyz
'x, y, z'
'-x+1/2, -y, z+1/2'
'x+1/2, -y+1/2, -z'
'-x, y+1/2, -z+1/2'

loop_
_atom_site_label
_atom_site_type_symbol
_atom_site_fract_x
_atom_site_fract_y
_atom_site_fract_z
_atom_site_U_iso_or_equiv
_atom_site_adp_type
_atom_site_occupancy
_atom_site_symmetry_multiplicity
_atom_site_calc_flag
_atom_site_refinement_flags
_atom_site_disorder_assembly
_atom_site_disorder_group
Yb1 Yb 0.26888(2) 0.22176(3) 0.381815(13) 0.01993(10) Uani 1 1 d . . .
Yb2 Yb 0.11203(3) 0.43133(3) 0.329126(14) 0.02125(11) Uani 1 1 d . . .
N1 N 0.2195(6) 0.3867(5) 0.4083(3) 0.0251(15) Uani 1 1 d . . .
H1 H 0.2745 0.4437 0.3983 0.030 Uiso 1 1 d . . .
N2 N 0.2431(5) 0.3186(5) 0.2958(3) 0.0198(14) Uani 1 1 d . . .
H2 H 0.3021 0.3552 0.2901 0.024 Uiso 1 1 calc R . .
N16 N 0.2120(6) 0.4403(6) 0.5050(3) 0.0319(17) Uani 1 1 d . . .
N12 N 0.2052(5) 0.2705(5) 0.4775(3) 0.0215(14) Uani 1 1 d . . .
N26 N 0.2533(6) 0.2656(6) 0.1989(3) 0.0302(17) Uani 1 1 d . . .
N22 N 0.1030(5) 0.3355(5) 0.2405(3) 0.0239(15) Uani 1 1 d . . .
C11 C 0.2103(6) 0.3666(7) 0.4660(3) 0.0225(18) Uani 1 1 d . . .
C13 C 0.2072(7) 0.4113(8) 0.5604(4) 0.035(2) Uani 1 1 d . . .
C14 C 0.2024(7) 0.3148(9) 0.5762(4) 0.037(3) Uani 1 1 d . . .
H14 H 0.1995 0.2969 0.6157 0.045 Uiso 1 1 calc R . .
C15 C 0.2019(6) 0.2438(7) 0.5339(3) 0.030(2) Uani 1 1 d . . .
C21 C 0.2005(6) 0.3036(6) 0.2432(4) 0.0245(18) Uani 1 1 d . . .
C23 C 0.2029(7) 0.2555(7) 0.1484(4) 0.029(2) Uani 1 1 d . . .
C24 C 0.1019(8) 0.2851(8) 0.1428(3) 0.034(2) Uani 1 1 d . . .
H24 H 0.0666 0.2762 0.1075 0.040 Uiso 1 1 calc R . .
C25 C 0.0535(7) 0.3281(7) 0.1898(3) 0.0248(18) Uani 1 1 d . . .
C31 C 0.1061(7) 0.1361(6) 0.3386(4) 0.0298(19) Uani 1 1 d . . .
H31 H 0.0553 0.1778 0.3227 0.036 Uiso 1 1 calc R . .
C32 C 0.1117(7) 0.1042(7) 0.3955(4) 0.032(2) Uani 1 1 d . . .
H32 H 0.0649 0.1206 0.4252 0.038 Uiso 1 1 calc R . .
C33 C 0.1985(7) 0.0433(7) 0.4019(4) 0.032(2) Uani 1 1 d . . .
H33 H 0.2212 0.0133 0.4366 0.039 Uiso 1 1 calc R . .
C34 C 0.2446(7) 0.0356(6) 0.3474(4) 0.0284(19) Uani 1 1 d . . .
H34 H 0.3026 -0.0033 0.3386 0.034 Uiso 1 1 calc R . .
C35 C 0.1911(8) 0.0943(7) 0.3083(4) 0.034(2) Uani 1 1 d . . .
H35 H 0.2080 0.1046 0.2690 0.041 Uiso 1 1 calc R . .
C41 C 0.4615(8) 0.2284(14) 0.3482(5) 0.065(4) Uani 1 1 d . . .
H41 H 0.4751 0.2302 0.3080 0.078 Uiso 1 1 calc R . .
C42 C 0.4517(8) 0.3058(10) 0.3832(7) 0.054(3) Uani 1 1 d . . .
H42 H 0.4556 0.3726 0.3719 0.065 Uiso 1 1 calc R . .
C43 C 0.4347(7) 0.2719(10) 0.4393(5) 0.050(3) Uani 1 1 d . . .
H43 H 0.4256 0.3120 0.4724 0.060 Uiso 1 1 calc R . .
C44 C 0.4335(7) 0.1720(9) 0.4386(5) 0.043(3) Uani 1 1 d . . .
H44 H 0.4243 0.1296 0.4707 0.051 Uiso 1 1 calc R . .
C45 C 0.4482(7) 0.1444(9) 0.3818(6) 0.053(3) Uani 1 1 d . . .
H45 H 0.4491 0.0789 0.3678 0.063 Uiso 1 1 calc R . .
C51 C 0.1569(10) 0.6181(7) 0.3397(4) 0.045(3) Uani 1 1 d . . .
H51 H 0.1425 0.6469 0.3761 0.054 Uiso 1 1 calc R . .
C52 C 0.0901(9) 0.6127(8) 0.2916(4) 0.043(3) Uani 1 1 d . . .
H52 H 0.0224 0.6372 0.2901 0.051 Uiso 1 1 calc R . .
C53 C 0.1412(7) 0.5653(7) 0.2473(4) 0.032(2) Uani 1 1 d . . .
H53 H 0.1141 0.5510 0.2103 0.038 Uiso 1 1 calc R . .
C54 C 0.2383(8) 0.5425(7) 0.2663(4) 0.036(2) Uani 1 1 d . . .
H54 H 0.2898 0.5113 0.2441 0.043 Uiso 1 1 calc R . .
C55 C 0.2480(7) 0.5728(8) 0.3232(4) 0.041(2) Uani 1 1 d . . .
H55 H 0.3065 0.5643 0.3469 0.049 Uiso 1 1 calc R . .
C61 C -0.0570(7) 0.5009(7) 0.3788(4) 0.037(2) Uani 1 1 d . . .
H61 H -0.0638 0.5698 0.3835 0.044 Uiso 1 1 calc R . .
C62 C -0.0880(7) 0.4463(8) 0.3306(4) 0.037(2) Uani 1 1 d . . .
H62 H -0.1180 0.4725 0.2967 0.045 Uiso 1 1 calc R . .
C63 C -0.0675(6) 0.3464(8) 0.3408(4) 0.032(2) Uani 1 1 d . . .
H63 H -0.0815 0.2932 0.3156 0.038 Uiso 1 1 calc R . .
C64 C -0.0220(7) 0.3410(7) 0.3957(4) 0.031(2) Uani 1 1 d . . .
H64 H -0.0001 0.2826 0.4142 0.037 Uiso 1 1 calc R . .
C65 C -0.0145(7) 0.4359(8) 0.4185(4) 0.032(2) Uani 1 1 d . . .
H65 H 0.0145 0.4529 0.4547 0.038 Uiso 1 1 calc R . .
C131 C 0.2103(12) 0.4944(10) 0.6040(4) 0.064(4) Uani 1 1 d . . .
H13A H 0.2766 0.5274 0.6019 0.096 Uiso 1 1 calc R . .
H13B H 0.2002 0.4680 0.6428 0.096 Uiso 1 1 calc R . .
H13C H 0.1560 0.5416 0.5953 0.096 Uiso 1 1 calc R . .
C151 C 0.2020(8) 0.1363(7) 0.5475(4) 0.035(2) Uani 1 1 d . . .
H15A H 0.1565 0.1019 0.5209 0.052 Uiso 1 1 calc R . .
H15B H 0.1783 0.1264 0.5871 0.052 Uiso 1 1 calc R . .
H15C H 0.2713 0.1104 0.5435 0.052 Uiso 1 1 calc R . .
C231 C 0.2601(9) 0.2132(10) 0.0992(4) 0.050(3) Uani 1 1 d . . .
H23A H 0.3320 0.2322 0.1020 0.076 Uiso 1 1 calc R . .
H23B H 0.2315 0.2379 0.0630 0.076 Uiso 1 1 calc R . .
H23C H 0.2546 0.1415 0.1002 0.076 Uiso 1 1 calc R . .
C251 C -0.0530(8) 0.3662(8) 0.1856(4) 0.039(2) Uani 1 1 d . . .
H25A H -0.0939 0.3394 0.2173 0.058 Uiso 1 1 calc R . .
H25B H -0.0828 0.3462 0.1487 0.058 Uiso 1 1 calc R . .
H25C H -0.0523 0.4379 0.1881 0.058 Uiso 1 1 calc R . .
C1S C 0.5093(9) 0.4389(12) 0.2302(7) 0.068(4) Uani 1 1 d . . .
H1S H 0.4569 0.4860 0.2242 0.081 Uiso 1 1 calc R . .
C2S C 0.5109(14) 0.3578(17) 0.1980(7) 0.086(6) Uani 1 1 d . . .
H2S H 0.4571 0.3475 0.1713 0.103 Uiso 1 1 calc R . .
C3S C 0.5859(16) 0.2892(14) 0.2016(7) 0.082(5) Uani 1 1 d . . .
H3S H 0.5863 0.2331 0.1774 0.098 Uiso 1 1 calc R . .
C4S C 0.6587(14) 0.3037(12) 0.2406(7) 0.081(5) Uani 1 1 d . . .
H4S H 0.7125 0.2573 0.2434 0.097 Uiso 1 1 calc R . .
C5S C 0.6592(10) 0.3835(13) 0.2769(6) 0.066(4) Uani 1 1 d . . .
H5S H 0.7114 0.3896 0.3050 0.079 Uiso 1 1 calc R . .
C6S C 0.5832(12) 0.4564(9) 0.2729(5) 0.060(4) Uani 1 1 d . . .
C7S C 0.579(2) 0.5462(14) 0.3083(11) 0.166(14) Uani 1 1 d . . .
H7S1 H 0.5473 0.5310 0.3455 0.248 Uiso 1 1 calc R . .
H7S2 H 0.5380 0.5959 0.2883 0.248 Uiso 1 1 calc R . .
H7S3 H 0.6479 0.5712 0.3144 0.248 Uiso 1 1 calc R . .
C1T C 0.6267(14) 0.2039(12) 0.0402(5) 0.073(4) Uani 1 1 d . . .
H1T H 0.6805 0.1606 0.0503 0.088 Uiso 1 1 calc R . .
C2T C 0.639(3) 0.3017(19) 0.0515(9) 0.150(12) Uani 1 1 d . . .
H2T H 0.6993 0.3224 0.0701 0.180 Uiso 1 1 calc R . .
C3T C 0.569(3) 0.3704(17) 0.0377(10) 0.133(10) Uani 1 1 d . . .
H3T H 0.5762 0.4386 0.0449 0.160 Uiso 1 1 calc R . .
C4T C 0.482(2) 0.326(2) 0.0103(9) 0.129(10) Uani 1 1 d . . .
H4T H 0.4301 0.3710 -0.0003 0.155 Uiso 1 1 calc R . .
C5T C 0.4597(15) 0.2353(19) -0.0026(7) 0.090(6) Uani 1 1 d . . .
H5T H 0.3986 0.2155 -0.0212 0.108 Uiso 1 1 calc R . .
C6T C 0.5428(13) 0.1659(13) 0.0154(6) 0.076(5) Uani 1 1 d . . .
C7T C 0.5232(17) 0.0692(17) 0.0033(8) 0.119(8) Uani 1 1 d . . .
H7T1 H 0.4876 0.0643 -0.0337 0.178 Uiso 1 1 calc R . .
H7T2 H 0.4805 0.0412 0.0338 0.178 Uiso 1 1 calc R . .
H7T3 H 0.5876 0.0329 0.0012 0.178 Uiso 1 1 calc R . .

loop_
_atom_site_aniso_label
_atom_site_aniso_U_11
_atom_site_aniso_U_22
_atom_site_aniso_U_33
_atom_site_aniso_U_23
_atom_site_aniso_U_13
_atom_site_aniso_U_12
Yb1 0.01429(17) 0.02522(19) 0.02028(16) 0.00073(14) -0.00092(13) -0.00053(13)
Yb2 0.01745(17) 0.02443(19) 0.02186(17) 0.00188(14) 0.00061(14) 0.00081(14)
N1 0.028(4) 0.031(4) 0.016(3) 0.008(3) 0.000(3) -0.001(3)
N2 0.013(3) 0.026(4) 0.020(3) 0.000(3) 0.002(3) 0.003(3)
N16 0.033(4) 0.037(5) 0.026(3) -0.003(3) -0.004(3) 0.002(4)
N12 0.014(3) 0.027(4) 0.023(3) 0.003(3) 0.005(3) 0.000(3)
N26 0.026(4) 0.043(5) 0.021(3) -0.003(3) 0.004(3) 0.000(3)
N22 0.020(4) 0.024(4) 0.028(3) 0.000(3) -0.003(3) 0.001(3)
C11 0.011(4) 0.038(5) 0.018(4) -0.003(4) 0.000(3) -0.001(3)
C13 0.031(5) 0.049(7) 0.025(4) -0.010(4) -0.002(4) 0.005(4)
C14 0.020(5) 0.073(8) 0.019(4) 0.008(4) 0.005(3) 0.008(4)
C15 0.017(4) 0.051(6) 0.022(4) -0.003(4) -0.001(3) 0.003(4)
C21 0.019(4) 0.026(5) 0.028(4) 0.001(3) 0.001(3) -0.004(3)
C23 0.030(5) 0.034(5) 0.024(4) 0.000(4) 0.005(4) -0.004(4)
C24 0.035(5) 0.044(6) 0.023(4) 0.008(4) -0.009(4) -0.009(5)
C25 0.028(5) 0.023(5) 0.024(4) 0.004(3) -0.007(3) -0.001(4)
C31 0.033(5) 0.020(4) 0.037(5) 0.001(4) -0.011(4) -0.002(4)
C32 0.025(4) 0.037(5) 0.034(5) -0.003(4) 0.005(4) 0.002(4)
C33 0.020(4) 0.032(5) 0.045(5) 0.002(4) -0.007(4) -0.002(3)
C34 0.020(4) 0.025(4) 0.041(5) -0.010(4) 0.000(4) 0.004(3)
C35 0.036(5) 0.038(6) 0.030(4) -0.009(4) -0.003(4) -0.008(4)
C41 0.019(5) 0.139(14) 0.037(5) 0.029(8) -0.001(4) -0.002(7)
C42 0.021(5) 0.057(8) 0.083(9) 0.013(7) -0.003(6) -0.007(5)
C43 0.019(5) 0.072(9) 0.058(7) -0.032(7) -0.003(5) -0.008(5)
C44 0.014(4) 0.064(8) 0.050(6) 0.025(6) -0.008(4) -0.002(5)
C45 0.015(4) 0.055(7) 0.089(9) -0.038(7) -0.007(6) 0.015(4)
C51 0.070(7) 0.025(5) 0.039(5) 0.001(4) 0.007(5) -0.007(5)
C52 0.050(7) 0.034(6) 0.044(6) 0.010(4) 0.002(5) 0.008(5)
C53 0.033(5) 0.033(5) 0.029(4) 0.006(4) 0.003(4) -0.007(4)
C54 0.037(5) 0.032(5) 0.039(5) 0.011(4) 0.006(4) -0.004(4)
C55 0.033(5) 0.047(6) 0.044(5) 0.020(5) -0.003(4) -0.016(5)
C61 0.025(5) 0.035(6) 0.051(5) 0.005(5) 0.018(5) 0.008(4)
C62 0.019(4) 0.057(7) 0.035(5) 0.006(5) -0.004(4) 0.005(4)
C63 0.013(4) 0.043(6) 0.040(5) 0.003(4) 0.002(4) -0.003(4)
C64 0.027(5) 0.026(5) 0.039(5) 0.008(4) 0.007(4) 0.001(4)
C65 0.026(5) 0.043(6) 0.027(4) 0.001(4) 0.005(3) 0.008(4)
C131 0.092(10) 0.071(9) 0.030(5) -0.025(6) -0.006(6) 0.007(8)
C151 0.039(5) 0.028(5) 0.037(5) 0.005(4) 0.006(4) -0.003(4)
C231 0.045(6) 0.077(8) 0.029(4) -0.015(5) -0.001(4) 0.005(6)
C251 0.034(5) 0.040(6) 0.041(5) 0.001(4) -0.022(4) 0.007(4)
C1S 0.037(6) 0.072(10) 0.095(10) 0.040(9) 0.017(7) 0.020(7)
C2S 0.073(11) 0.115(16) 0.070(9) 0.018(10) -0.021(8) -0.067(12)
C3S 0.100(14) 0.070(11) 0.075(9) 0.000(9) 0.012(10) -0.026(11)
C4S 0.092(12) 0.074(11) 0.075(10) 0.028(9) 0.047(9) 0.034(9)
C5S 0.034(6) 0.113(13) 0.050(7) 0.033(8) 0.001(5) -0.020(7)
C6S 0.080(10) 0.045(7) 0.056(7) 0.001(5) 0.036(7) -0.021(6)
C7S 0.25(3) 0.072(13) 0.18(2) -0.052(13) 0.16(2) -0.078(17)
C1T 0.096(12) 0.076(11) 0.047(6) 0.011(7) 0.005(7) -0.020(9)
C2T 0.26(4) 0.102(19) 0.091(13) 0.001(13) 0.069(18) -0.03(2)
C3T 0.24(3) 0.051(13) 0.111(16) 0.010(12) 0.023(19) -0.007(17)
C4T 0.20(3) 0.12(2) 0.067(11) 0.005(13) 0.071(15) -0.02(2)
C5T 0.079(11) 0.135(17) 0.055(8) 0.026(11) 0.041(8) 0.030(12)
C6T 0.075(10) 0.097(12) 0.057(7) -0.001(8) 0.012(7) -0.046(9)
C7T 0.128(17) 0.127(17) 0.101(13) -0.033(13) 0.044(12) -0.073(15)

loop_
_atom_type_symbol
_atom_type_description
_atom_type_scat_dispersion_real
_atom_type_scat_dispersion_imag
_atom_type_scat_source
C C 0.0033 0.0016 'International Tables Vol C Tables 4.2.6.8 and 6.1.1.4'
H H 0.0000 0.0000 'International Tables Vol C Tables 4.2.6.8 and 6.1.1.4'
N N 0.0061 0.0033 'International Tables Vol C Tables 4.2.6.8 and 6.1.1.4'
Yb Yb -0.3850 5.5486 'International Tables Vol C Tables 4.2.6.8 and 6.1.1.4'

loop_
_geom_angle_atom_site_label_1
_geom_angle_atom_site_label_2
_geom_angle_atom_site_label_3
_geom_angle
_geom_angle_site_symmetry_1
_geom_angle_site_symmetry_3
_geom_angle_publ_flag
N2 Yb1 N1 70.4(2) . . ?
N2 Yb1 N16 123.3(2) . . ?
N1 Yb1 N16 55.2(2) . . ?
N2 Yb1 C45 110.5(4) . . ?
N1 Yb1 C45 128.7(3) . . ?
N12 Yb1 C45 114.9(3) . . ?
N2 Yb1 C44 132.3(3) . . ?
N1 Yb1 C44 109.5(3) . . ?
N12 Yb1 C44 84.0(3) . . ?
C45 Yb1 C44 30.9(4) . . ?
N2 Yb1 C31 79.3(2) . . ?
N1 Yb1 C31 107.0(3) . . ?
N12 Yb1 C31 100.8(3) . . ?
C45 Yb1 C31 123.9(3) . . ?
C44 Yb1 C31 138.2(3) . . ?
N2 Yb1 C32 108.9(3) . . ?
N1 Yb1 C32 109.0(3) . . ?
N12 Yb1 C32 77.9(3) . . ?
C45 Yb1 C32 117.8(4) . . ?
C44 Yb1 C32 115.3(3) . . ?
C31 Yb1 C32 30.7(3) . . ?
N2 Yb1 C33 126.9(3) . . ?
N1 Yb1 C33 135.8(3) . . ?
N12 Yb1 C33 88.3(3) . . ?
C45 Yb1 C33 86.7(4) . . ?
C44 Yb1 C33 87.7(3) . . ?
C31 Yb1 C33 51.4(3) . . ?
C32 Yb1 C33 31.2(3) . . ?
N2 Yb1 C41 82.6(3) . . ?
N1 Yb1 C41 107.4(5) . . ?
N12 Yb1 C41 125.5(3) . . ?
C45 Yb1 C41 30.9(4) . . ?
C44 Yb1 C41 50.9(3) . . ?
C31 Yb1 C41 132.7(4) . . ?
C32 Yb1 C41 143.6(5) . . ?
C33 Yb1 C41 114.6(5) . . ?
N2 Yb1 C35 76.8(3) . . ?
N1 Yb1 C35 132.3(3) . . ?
N12 Yb1 C35 129.0(3) . . ?
C45 Yb1 C35 94.7(3) . . ?
C44 Yb1 C35 118.2(4) . . ?
C31 Yb1 C35 31.6(3) . . ?
C32 Yb1 C35 51.3(3) . . ?
C33 Yb1 C35 51.2(3) . . ?
C41 Yb1 C35 101.6(4) . . ?
N2 Yb1 C42 84.3(3) . . ?
N1 Yb1 C42 80.7(4) . . ?
N12 Yb1 C42 100.3(4) . . ?
C45 Yb1 C42 49.7(4) . . ?
C44 Yb1 C42 50.3(4) . . ?
C31 Yb1 C42 158.1(4) . . ?
C32 Yb1 C42 165.5(3) . . ?
C33 Yb1 C42 135.2(3) . . ?
C41 Yb1 C42 29.2(4) . . ?
C35 Yb1 C42 129.8(4) . . ?
N2 Yb1 C43 113.0(4) . . ?
N1 Yb1 C43 81.5(3) . . ?
N12 Yb1 C43 75.8(3) . . ?
C45 Yb1 C43 49.8(4) . . ?
C44 Yb1 C43 30.0(4) . . ?
C31 Yb1 C43 167.2(4) . . ?
C32 Yb1 C43 137.9(4) . . ?
C33 Yb1 C43 115.9(4) . . ?
C41 Yb1 C43 49.7(4) . . ?
C35 Yb1 C43 144.6(3) . . ?
C42 Yb1 C43 30.6(4) . . ?
N1 Yb2 N2 70.5(2) . . ?
N1 Yb2 N22 122.7(2) . . ?
N2 Yb2 N22 55.1(2) . . ?
N1 Yb2 C62 126.6(3) . . ?
N2 Yb2 C62 139.3(3) . . ?
N22 Yb2 C62 90.2(3) . . ?
N1 Yb2 C52 123.8(3) . . ?
N2 Yb2 C52 124.4(3) . . ?
N22 Yb2 C52 102.6(3) . . ?
C62 Yb2 C52 79.8(3) . . ?
N1 Yb2 C51 92.4(3) . . ?
N2 Yb2 C51 118.9(3) . . ?
N22 Yb2 C51 127.5(3) . . ?
C62 Yb2 C51 98.5(4) . . ?
C52 Yb2 C51 31.3(4) . . ?
N1 Yb2 C63 109.6(3) . . ?
N2 Yb2 C63 112.7(3) . . ?
N22 Yb2 C63 78.9(3) . . ?
C62 Yb2 C63 31.0(3) . . ?
C52 Yb2 C63 110.4(3) . . ?
C51 Yb2 C63 128.1(4) . . ?
N1 Yb2 C55 80.0(3) . . ?
N2 Yb2 C55 88.1(3) . . ?
N22 Yb2 C55 112.4(3) . . ?
C62 Yb2 C55 128.3(3) . . ?
C52 Yb2 C55 50.9(3) . . ?
C51 Yb2 C55 30.9(4) . . ?
C63 Yb2 C55 158.8(3) . . ?
N1 Yb2 C65 77.0(3) . . ?
N2 Yb2 C65 134.8(3) . . ?
N22 Yb2 C65 129.8(3) . . ?
C62 Yb2 C65 50.6(3) . . ?
C52 Yb2 C65 99.7(3) . . ?
C51 Yb2 C65 92.6(3) . . ?
C63 Yb2 C65 51.1(3) . . ?
C55 Yb2 C65 116.6(3) . . ?
N1 Yb2 C54 101.4(3) . . ?
N2 Yb2 C54 75.4(3) . . ?
N22 Yb2 C54 82.8(3) . . ?
C62 Yb2 C54 125.5(3) . . ?
C52 Yb2 C54 50.0(3) . . ?
C51 Yb2 C54 50.4(3) . . ?
C63 Yb2 C54 149.0(3) . . ?
C55 Yb2 C54 30.4(3) . . ?
C65 Yb2 C54 143.0(3) . . ?
N1 Yb2 C61 104.4(3) . . ?
N2 Yb2 C61 161.4(3) . . ?
N22 Yb2 C61 120.9(3) . . ?
C62 Yb2 C61 30.6(3) . . ?
C52 Yb2 C61 73.7(3) . . ?
C51 Yb2 C61 78.6(3) . . ?
C63 Yb2 C61 51.0(3) . . ?
C55 Yb2 C61 109.0(3) . . ?
C65 Yb2 C61 30.4(3) . . ?
C54 Yb2 C61 123.2(3) . . ?
N1 Yb2 C53 129.6(3) . . ?
N2 Yb2 C53 96.1(3) . . ?
N22 Yb2 C53 76.9(3) . . ?
C62 Yb2 C53 95.7(3) . . ?
C52 Yb2 C53 30.3(3) . . ?
C51 Yb2 C53 50.9(3) . . ?
C63 Yb2 C53 120.2(3) . . ?
C55 Yb2 C53 50.4(3) . . ?
C65 Yb2 C53 129.1(3) . . ?
C54 Yb2 C53 30.0(3) . . ?
C61 Yb2 C53 100.5(3) . . ?
C11 N1 Yb2 138.4(6) . . ?
C11 N1 Yb1 94.9(5) . . ?
Yb2 N1 Yb1 101.5(3) . . ?
C21 N2 Yb1 135.9(6) . . ?
C21 N2 Yb2 95.1(5) . . ?
Yb1 N2 Yb2 100.5(2) . . ?
C13 N16 C11 114.9(8) . . ?
C11 N12 C15 117.2(7) . . ?
C11 N12 Yb1 93.8(4) . . ?
C15 N12 Yb1 143.7(6) . . ?
C23 N26 C21 116.8(7) . . ?
C25 N22 C21 118.2(7) . . ?
C25 N22 Yb2 143.1(6) . . ?
C21 N22 Yb2 95.0(5) . . ?
N12 C11 N12 126.3(7) . . ?
N12 C11 N1 113.3(7) . . ?
N16 C11 N1 120.3(8) . . ?
N12 C11 Yb1 58.6(4) . . ?
N16 C11 Yb1 163.4(6) . . ?
N1 C11 Yb1 56.8(4) . . ?
N16 C13 C14 122.7(9) . . ?
N16 C13 C131 114.5(10) . . ?
C14 C13 C131 122.8(9) . . ?
C13 C14 C15 119.0(8) . . ?
N12 C15 C14 119.8(9) . . ?
N12 C15 C151 117.8(8) . . ?
C14 C15 C151 122.4(8) . . ?
N26 C21 N26 125.1(8) . . ?
N26 C21 N2 122.3(7) . . ?
N22 C21 N2 112.5(7) . . ?
N26 C21 Yb2 165.3(6) . . ?
N22 C21 Yb2 57.2(4) . . ?
N2 C21 Yb2 56.9(4) . . ?
N26 C23 C24 121.1(8) . . ?
N26 C23 C231 117.4(8) . . ?
C24 C23 C231 121.5(8) . . ?
C25 C24 C23 118.9(8) . . ?
N22 C25 C24 119.7(8) . . ?
N22 C25 C251 118.8(8) . . ?
C24 C25 C251 121.5(8) . . ?
C32 C31 C35 107.4(8) . . ?
C32 C31 Yb1 74.6(5) . . ?
C35 C31 Yb1 74.5(5) . . ?
C31 C32 C33 109.0(8) . . ?
C31 C32 Yb1 74.7(5) . . ?
C33 C32 Yb1 75.0(5) . . ?
C34 C33 C32 107.1(8) . . ?
C34 C33 Yb1 76.1(5) . . ?
C32 C33 Yb1 73.9(5) . . ?
C33 C34 C35 109.0(8) . . ?
C33 C34 Yb1 73.3(5) . . ?
C35 C34 Yb1 73.2(5) . . ?
C34 C35 C31 107.4(8) . . ?
C34 C35 Yb1 76.3(5) . . ?
C31 C35 Yb1 73.9(5) . . ?
C42 C41 C45 107.3(10) . . ?
C42 C41 Yb1 75.9(7) . . ?
C45 C41 Yb1 71.8(6) . . ?
C41 C42 C43 108.6(12) . . ?
C41 C42 Yb1 74.9(7) . . ?
C43 C42 Yb1 74.1(6) . . ?
C44 C43 C42 108.7(11) . . ?
C44 C43 Yb1 74.1(6) . . ?
C42 C43 Yb1 75.3(6) . . ?
C43 C44 C45 106.3(10) . . ?
C43 C44 Yb1 75.9(6) . . ?
C45 C44 Yb1 72.9(6) . . ?
C41 C45 C44 109.0(11) . . ?
C41 C45 Yb1 77.2(6) . . ?
C44 C45 Yb1 76.2(5) . . ?
C55 C51 C52 106.8(9) . . ?
C55 C51 Yb2 74.8(6) . . ?
C52 C51 Yb2 74.8(6) . . ?
C53 C52 C51 108.0(10) . . ?
C53 C52 Yb2 75.8(6) . . ?
C51 C52 Yb2 73.8(6) . . ?
C54 C53 C52 108.3(9) . . ?
C54 C53 Yb2 75.6(5) . . ?
C52 C53 Yb2 73.8(5) . . ?
C53 C54 C55 108.7(9) . . ?
C53 C54 Yb2 74.4(5) . . ?
C55 C54 Yb2 73.0(5) . . ?
C51 C55 C54 108.2(9) . . ?
C51 C55 Yb2 74.3(6) . . ?
C54 C55 Yb2 76.6(6) . . ?
C65 C61 C62 107.8(9) . . ?
C65 C61 Yb2 74.2(5) . . ?
C62 C61 Yb2 73.1(5) . . ?
C63 C62 C61 108.9(9) . . ?
C63 C62 Yb2 74.7(5) . . ?
C61 C62 Yb2 76.3(5) . . ?
C62 C63 C64 106.5(9) . . ?
C62 C63 Yb2 74.3(5) . . ?
C64 C63 Yb2 74.8(5) . . ?
C65 C64 C63 108.9(8) . . ?
C65 C64 Yb2 75.2(5) . . ?
C63 C64 Yb2 74.3(5) . . ?
C61 C65 C64 107.9(8) . . ?
C61 C65 Yb2 75.4(5) . . ?
C64 C65 Yb2 74.2(5) . . ?
C2S C1S C6S 121.6(14) . . ?
C1S C2S C3S 123.1(15) . . ?
C4S C3S C2S 117.4(16) . . ?
C3S C4S C5S 122.5(16) . . ?
C6S C5S C4S 121.0(13) . . ?
C5S C6S C1S 114.4(12) . . ?
C5S C6S C7S 125(2) . . ?
C1S C6S C7S 120.3(19) . . ?
C6T C1T C2T 123(2) . . ?
C3T C2T C1T 124(3) . . ?
C2T C3T C4T 110(2) . . ?
C5T C4T C3T 133(3) . . ?
C4T C5T C6T 112(2) . . ?
C1T C6T C7T 128(2) . . ?
C1T C6T C5T 118.0(17) . . ?
C7T C6T C5T 114.3(19) . . ?

loop_
_geom_bond_atom_site_label_1
_geom_bond_atom_site_label_2
_geom_bond_distance
_geom_bond_site_symmetry_2
_geom_bond_publ_flag
Yb1 N2 2.417(6) . ?
Yb1 N1 2.420(8) . ?
Yb1 N12 2.466(6) . ?
Yb1 C45 2.579(9) . ?
Yb1 C44 2.620(9) . ?
Yb1 C31 2.634(9) . ?
Yb1 C32 2.631(10) . ?
Yb1 C33 2.645(9) . ?
Yb1 C41 2.647(10) . ?
Yb1 C35 2.641(9) . ?
Yb1 C42 2.659(10) . ?
Yb1 C43 2.643(10) . ?
Yb2 N1 2.395(7) . ?
Yb2 N2 2.433(6) . ?
Yb2 N22 2.441(7) . ?
Yb2 C62 2.633(9) . ?
Yb2 C52 2.637(10) . ?
Yb2 C51 2.625(10) . ?
Yb2 C63 2.639(9) . ?
Yb2 C55 2.631(9) . ?
Yb2 C65 2.658(8) . ?
Yb2 C54 2.677(9) . ?
Yb2 C61 2.674(9) . ?
Yb2 C53 2.663(9) . ?
N1 C11 1.373(10) . ?
N2 C21 1.360(10) . ?
N16 C13 1.346(12) . ?
N16 C11 1.353(11) . ?
N12 C11 1.339(12) . ?
N12 C15 1.358(10) . ?
N26 C23 1.352(11) . ?
N26 C21 1.344(11) . ?
N22 C25 1.348(10) . ?
N22 C21 1.353(11) . ?
C13 C14 1.367(15) . ?
C13 C131 1.520(14) . ?
C14 C15 1.379(14) . ?
C15 C151 1.499(14) . ?
C23 C24 1.392(14) . ?
C23 C231 1.483(13) . ?
C24 C25 1.392(13) . ?
C25 C251 1.494(13) . ?
C31 C32 1.393(13) . ?
C31 C35 1.437(14) . ?
C32 C33 1.417(14) . ?
C33 C34 1.407(13) . ?
C34 C35 1.399(14) . ?
C41 C42 1.34(2) . ?
C41 C45 1.396(19) . ?
C42 C43 1.400(18) . ?
C43 C44 1.363(16) . ?
C44 C45 1.387(17) . ?
C51 C55 1.398(16) . ?
C51 C52 1.421(16) . ?
C52 C53 1.386(14) . ?
C53 C54 1.384(14) . ?
C54 C55 1.391(14) . ?
C61 C65 1.397(13) . ?
C61 C62 1.403(14) . ?
C62 C63 1.409(15) . ?
C63 C64 1.408(13) . ?
C64 C65 1.402(14) . ?
C1S C2S 1.34(2) . ?
C1S C6S 1.41(2) . ?
C2S C3S 1.36(3) . ?
C3S C4S 1.33(2) . ?
C4S C5S 1.38(2) . ?
C5S C6S 1.41(2) . ?
C6S C7S 1.47(2) . ?
C1T C6T 1.34(2) . ?
C1T C2T 1.37(3) . ?
C2T C3T 1.35(4) . ?
C3T C4T 1.45(4) . ?
C4T C5T 1.30(3) . ?
C5T C6T 1.50(2) . ?
C6T C7T 1.37(2) . ?
